data_7245276
loop_
_publ_author_name
'Kim, Gyeongwoo'
'Kim, Gyeongmin'
'Kim, Dongwon'
'Jung, Ok-Sang'

_publ_section_title
;
 Subtle metal(II) effects of 2D coordination networks on SCSC guest
 exchange
;
_journal_name_full CrystEngComm
_journal_paper_doi 10.1039/D2CE00837H
_journal_year 2022
_chemical_formula_sum 'C52 H53 Cu N5 O20'
_chemical_formula_weight 1131.53
_space_group_crystal_system monoclinic
_space_group_IT_number 14
_space_group_name_Hall '-P 2yn'
_space_group_name_H-M_alt 'P 1 21/n 1'
_atom_sites_solution_hydrogens geom
_atom_sites_solution_primary dual
_audit_creation_method SHELXL-2019/2
_audit_update_record
;
2022-06-15 deposited with the CCDC.	2022-08-05 downloaded from the CCDC.
;
_cell_angle_alpha 90
_cell_angle_beta 114.74(3)
_cell_angle_gamma 90
_cell_formula_units_Z 4
_cell_length_a 20.698(4)
_cell_length_b 12.339(3)
_cell_length_c 22.916(5)
_cell_measurement_reflns_used 79760
_cell_measurement_temperature 293(2)
_cell_measurement_theta_max 33.417
_cell_measurement_theta_min 0.435
_cell_volume 5315(2)
_computing_cell_refinement 'HKL3000sm (Otwinowski & Minor, 1997)'
_computing_data_collection 'PAL BL2D-SMDC Program (Shin et. al, 2016)'
_computing_data_reduction 'HKL3000sm (Otwinowski & Minor, 1997)'
_computing_structure_refinement 'SHELXL-2019/2 (Sheldrick, 2019)'
_computing_structure_solution 'SHELXT 2018/2 (Sheldrick, 2018)'
_diffrn_ambient_temperature 293(2)
_diffrn_measured_fraction_theta_full 0.981
_diffrn_measured_fraction_theta_max 0.795
_diffrn_measurement_device_type 'Rayonix MX225HS CCD area detector'
_diffrn_measurement_method 'omega scan'
_diffrn_radiation_type synchrotron
_diffrn_radiation_wavelength 0.760
_diffrn_reflns_av_R_equivalents 0.0761
_diffrn_reflns_av_unetI/netI 0.0901
_diffrn_reflns_Laue_measured_fraction_full 0.981
_diffrn_reflns_Laue_measured_fraction_max 0.795
_diffrn_reflns_limit_h_max 28
_diffrn_reflns_limit_h_min -28
_diffrn_reflns_limit_k_max 16
_diffrn_reflns_limit_k_min -16
_diffrn_reflns_limit_l_max 30
_diffrn_reflns_limit_l_min -30
_diffrn_reflns_number 45296
_diffrn_reflns_point_group_measured_fraction_full 0.981
_diffrn_reflns_point_group_measured_fraction_max 0.795
_diffrn_reflns_theta_full 27.129
_diffrn_reflns_theta_max 33.311
_diffrn_reflns_theta_min 1.192
_diffrn_source 'PLSII 2D bending magnet'
_exptl_absorpt_coefficient_mu 0.588
_exptl_absorpt_correction_T_max 1.000
_exptl_absorpt_correction_T_min 0.958
_exptl_absorpt_correction_type empirical
_exptl_absorpt_process_details 'HKL3000sm Scalepack(Otwinowski et.al,2003)'
_exptl_crystal_colour blue
_exptl_crystal_density_diffrn 1.414
_exptl_crystal_description block
_exptl_crystal_F_000 2356
_exptl_crystal_size_max 0.04
_exptl_crystal_size_mid 0.03
_exptl_crystal_size_min 0.02
_refine_diff_density_max 0.760
_refine_diff_density_min -0.540
_refine_diff_density_rms 0.092
_refine_ls_extinction_method none
_refine_ls_goodness_of_fit_ref 0.921
_refine_ls_hydrogen_treatment constr
_refine_ls_matrix_type full
_refine_ls_number_parameters 851
_refine_ls_number_reflns 13355
_refine_ls_number_restraints 924
_refine_ls_restrained_S_all 0.938
_refine_ls_R_factor_all 0.1466
_refine_ls_R_factor_gt 0.0789
_refine_ls_shift/su_max 0.001
_refine_ls_shift/su_mean 0.000
_refine_ls_structure_factor_coef Fsqd
_refine_ls_weighting_details 'w=1/[\s^2^(Fo^2^)+(0.1729P)^2^] where P=(Fo^2^+2Fc^2^)/3'
_refine_ls_weighting_scheme calc
_refine_ls_wR_factor_gt 0.2355
_refine_ls_wR_factor_ref 0.2694
_reflns_Friedel_coverage 0.000
_reflns_number_gt 6332
_reflns_number_total 13355
_reflns_threshold_expression 'I > 2\s(I)'
_cod_data_source_file d2ce00837h2.cif
_cod_data_source_block CuNO3_dioxane_exchange
_cod_original_cell_volume 5316(2)
_cod_original_sg_symbol_H-M 'P 21/n'
_cod_database_code 7245276
_shelx_shelxl_version_number 2019/2
_shelx_space_group_comment
;
The symmetry employed for this shelxl refinement is uniquely defined
by the following loop, which should always be used as a source of
symmetry information in preference to the above space-group names.
They are only intended as comments.
;

loop_
_space_group_symop_operation_xyz
'x, y, z'
'-x+1/2, y+1/2, -z+1/2'
'-x, -y, -z'
'x-1/2, -y-1/2, z-1/2'

loop_
_atom_site_label
_atom_site_type_symbol
_atom_site_fract_x
_atom_site_fract_y
_atom_site_fract_z
_atom_site_U_iso_or_equiv
_atom_site_adp_type
_atom_site_occupancy
_atom_site_site_symmetry_order
_atom_site_calc_flag
_atom_site_refinement_flags_posn
_atom_site_refinement_flags_adp
_atom_site_refinement_flags_occupancy
_atom_site_disorder_assembly
_atom_site_disorder_group
Cu01 Cu 0.27724(3) 0.42148(4) 0.53428(3) 0.04588(19) Uani 1 1 d . U . . .
O1 O 0.48978(16) 0.2857(2) 0.36963(13) 0.0525(7) Uani 1 1 d . U . . .
O1A O 0.5788(5) 0.2899(8) 0.8238(4) 0.202(3) Uani 1 1 d . U . . .
O1B O 0.3185(3) 0.1953(5) 0.2845(2) 0.1179(16) Uani 1 1 d . U . . .
O1C O 0.7504(12) -0.0819(16) 0.2046(11) 0.216(4) Uani 0.409(7) 1 d D U P A 1
O2C O 0.7123(10) -0.2128(17) 0.2848(9) 0.194(4) Uani 0.409(7) 1 d D U P A 1
C1C C 0.8089(13) -0.103(2) 0.2665(11) 0.208(4) Uani 0.409(7) 1 d D U P A 1
H1CA H 0.829046 -0.034338 0.286911 0.249 Uiso 0.409(7) 1 calc R U P A 1
H1CB H 0.845744 -0.142892 0.260267 0.249 Uiso 0.409(7) 1 calc R U P A 1
C2C C 0.7841(13) -0.167(3) 0.3106(9) 0.197(4) Uani 0.409(7) 1 d D U P A 1
H2CA H 0.817126 -0.227121 0.328276 0.237 Uiso 0.409(7) 1 calc R U P A 1
H2CB H 0.789045 -0.120798 0.346283 0.237 Uiso 0.409(7) 1 calc R U P A 1
C3C C 0.7000(14) -0.257(2) 0.2234(11) 0.222(5) Uani 0.409(7) 1 d D U P A 1
H3CA H 0.649910 -0.275411 0.201486 0.266 Uiso 0.409(7) 1 calc R U P A 1
H3CB H 0.726373 -0.324826 0.230544 0.266 Uiso 0.409(7) 1 calc R U P A 1
C4C C 0.7196(17) -0.188(2) 0.1778(8) 0.226(5) Uani 0.409(7) 1 d D U P A 1
H4CA H 0.753445 -0.227049 0.166696 0.271 Uiso 0.409(7) 1 calc R U P A 1
H4CB H 0.677236 -0.175807 0.138497 0.271 Uiso 0.409(7) 1 calc R U P A 1
O3C O 0.7772(9) -0.0631(10) 0.2998(7) 0.222(4) Uani 0.591(7) 1 d D U P A 2
O4C O 0.7441(8) -0.2180(12) 0.1997(7) 0.220(4) Uani 0.591(7) 1 d D U P A 2
C5C C 0.8200(9) -0.1585(16) 0.3177(9) 0.184(4) Uani 0.591(7) 1 d D U P A 2
H5CA H 0.807209 -0.201525 0.346686 0.221 Uiso 0.591(7) 1 calc R U P A 2
H5CB H 0.869680 -0.138348 0.340130 0.221 Uiso 0.591(7) 1 calc R U P A 2
C6C C 0.8092(9) -0.2303(17) 0.2549(8) 0.195(4) Uani 0.591(7) 1 d D U P A 2
H6C1 H 0.847623 -0.213031 0.242787 0.235 Uiso 0.591(7) 1 calc R U P A 2
H6C2 H 0.814107 -0.306057 0.267264 0.235 Uiso 0.591(7) 1 calc R U P A 2
C7C C 0.7194(13) -0.1063(16) 0.1999(10) 0.217(4) Uani 0.591(7) 1 d D U P A 2
H7C1 H 0.676065 -0.094028 0.161448 0.260 Uiso 0.591(7) 1 calc R U P A 2
H7C2 H 0.755109 -0.055795 0.199546 0.260 Uiso 0.591(7) 1 calc R U P A 2
C8C C 0.7055(8) -0.0867(17) 0.2576(9) 0.201(4) Uani 0.591(7) 1 d D U P A 2
H8C1 H 0.673948 -0.025729 0.252241 0.242 Uiso 0.591(7) 1 calc R U P A 2
H8C2 H 0.687505 -0.150500 0.270629 0.242 Uiso 0.591(7) 1 calc R U P A 2
O1D O 0.4272(4) 0.0210(17) 0.4833(9) 0.185(5) Uani 0.526(9) 1 d D U P B 3
C1D C 0.4825(13) 0.008(2) 0.5582(13) 0.169(5) Uani 0.526(9) 1 d . U P B 3
H1DA H 0.504370 0.076928 0.576939 0.203 Uiso 0.526(9) 1 calc R U P B 3
H1DB H 0.460341 -0.023698 0.583875 0.203 Uiso 0.526(9) 1 calc R U P B 3
C2D C 0.5337(10) -0.0665(15) 0.5491(10) 0.147(5) Uani 0.526(9) 1 d . U P B 3
H2DA H 0.567131 -0.091930 0.590945 0.177 Uiso 0.526(9) 1 calc R U P B 3
H2DB H 0.507783 -0.129117 0.525024 0.177 Uiso 0.526(9) 1 calc R U P B 3
O2D O 0.4573(10) -0.0641(14) 0.4509(10) 0.184(5) Uani 0.474(9) 1 d . U P B 4
C3D C 0.4475(16) -0.044(2) 0.5079(17) 0.167(5) Uani 0.474(9) 1 d . U P B 4
H3DA H 0.478372 -0.091778 0.541932 0.201 Uiso 0.474(9) 1 calc R U P B 4
H3DB H 0.398698 -0.060082 0.500202 0.201 Uiso 0.474(9) 1 calc R U P B 4
C4D C 0.4645(16) 0.073(2) 0.5286(17) 0.174(5) Uani 0.474(9) 1 d . U P B 4
H4DA H 0.442260 0.123066 0.493342 0.209 Uiso 0.474(9) 1 calc R U P B 4
H4DB H 0.452264 0.091569 0.563873 0.209 Uiso 0.474(9) 1 calc R U P B 4
O1E O 0.4486(12) 0.477(3) -0.0627(7) 0.189(5) Uani 0.238(9) 1 d D U P C 5
C1E C 0.4507(16) 0.418(2) -0.0075(17) 0.189(6) Uani 0.238(9) 1 d D U P C 5
H1EA H 0.433135 0.344674 -0.019967 0.226 Uiso 0.238(9) 1 calc R U P C 5
H1EB H 0.420428 0.453274 0.009557 0.226 Uiso 0.238(9) 1 calc R U P C 5
C2E C 0.5267(19) 0.4142(19) 0.0434(14) 0.192(6) Uani 0.238(9) 1 d D U P C 5
H2EA H 0.528792 0.373286 0.080327 0.231 Uiso 0.238(9) 1 calc R U P C 5
H2EB H 0.556927 0.378662 0.026417 0.231 Uiso 0.238(9) 1 calc R U P C 5
O2E O 0.5387(6) 0.4590(9) -0.0325(7) 0.184(4) Uani 0.762(9) 1 d D U P C 6
C3E C 0.4272(7) 0.5347(14) -0.0379(7) 0.177(4) Uani 0.762(9) 1 d . U P C 6
H3EA H 0.393248 0.593115 -0.055750 0.212 Uiso 0.762(9) 1 calc R U P C 6
H3EB H 0.402677 0.466075 -0.051916 0.212 Uiso 0.762(9) 1 calc R U P C 6
C4E C 0.4893(8) 0.5450(13) -0.0594(5) 0.185(4) Uani 0.762(9) 1 d D U P C 6
H4EA H 0.470494 0.542371 -0.105911 0.221 Uiso 0.762(9) 1 calc R U P C 6
H4EB H 0.513221 0.614077 -0.045228 0.221 Uiso 0.762(9) 1 calc R U P C 6
N1 N 0.35390(18) 0.3935(3) 0.50364(17) 0.0510(8) Uani 1 1 d . U . . .
C1 C 0.4443(2) 0.3168(3) 0.25757(18) 0.0439(9) Uani 1 1 d . U . . .
C1A C 0.5944(7) 0.2323(12) 0.7865(7) 0.203(4) Uani 1 1 d . U . . .
H1AA H 0.634036 0.186113 0.812172 0.244 Uiso 1 1 calc R U . . .
H1AB H 0.610398 0.279534 0.761415 0.244 Uiso 1 1 calc R U . . .
C1B C 0.2561(5) 0.1822(8) 0.2300(5) 0.159(3) Uani 1 1 d D U . . .
H1B1 H 0.267858 0.177892 0.193257 0.190 Uiso 1 1 calc R U . . .
H1B2 H 0.227307 0.246597 0.224596 0.190 Uiso 1 1 calc R U . . .
O2 O 0.4508(2) 0.4549(3) 0.33214(16) 0.0672(9) Uani 1 1 d . U . . .
O2A O 0.4717(4) 0.2229(6) 0.7099(3) 0.163(2) Uani 1 1 d . U . . .
O2B O 0.2552(5) -0.0080(7) 0.2525(4) 0.197(3) Uani 1 1 d . U . . .
N2 N 0.69792(17) 0.0501(3) 0.06239(16) 0.0449(8) Uani 1 1 d . U . . .
C2 C 0.4825(2) 0.2321(3) 0.24759(18) 0.0419(9) Uani 1 1 d . U . . .
H2 H 0.518329 0.198312 0.282407 0.050 Uiso 1 1 calc R U . . .
C2A C 0.5362(6) 0.1626(10) 0.7415(6) 0.185(4) Uani 1 1 d . U . . .
H2AA H 0.550477 0.132441 0.709629 0.222 Uiso 1 1 calc R U . . .
H2AB H 0.528008 0.102973 0.765163 0.222 Uiso 1 1 calc R U . . .
C2B C 0.2131(6) 0.0878(8) 0.2288(6) 0.167(3) Uani 1 1 d D U . . .
H2B1 H 0.187220 0.102564 0.254823 0.201 Uiso 1 1 calc R U . . .
H2B2 H 0.178464 0.075151 0.185084 0.201 Uiso 1 1 calc R U . . .
O3 O 0.48336(13) 0.0802(2) 0.11298(11) 0.0380(6) Uani 1 1 d . U . . .
N3 N 0.23643(16) 0.7529(3) -0.03139(15) 0.0435(7) Uani 1 1 d . U . . .
C3 C 0.46718(18) 0.1979(3) 0.18565(17) 0.0374(8) Uani 1 1 d . U . . .
C3A C 0.4572(6) 0.2705(10) 0.7592(5) 0.188(4) Uani 1 1 d . U . . .
H3AA H 0.451421 0.214774 0.786526 0.225 Uiso 1 1 calc R U . . .
H3AB H 0.413771 0.312758 0.740931 0.225 Uiso 1 1 calc R U . . .
C3B C 0.3140(6) 0.0046(9) 0.3077(5) 0.163(3) Uani 1 1 d . U . . .
H3B1 H 0.342933 -0.060384 0.316366 0.196 Uiso 1 1 calc R U . . .
H3B2 H 0.300434 0.015323 0.342958 0.196 Uiso 1 1 calc R U . . .
O4 O 0.55562(17) 0.0590(3) 0.21758(13) 0.0604(9) Uani 1 1 d . U . . .
N4 N 0.3573(7) 0.5415(10) 0.6327(6) 0.062(2) Uani 0.646(7) 1 d . U P D 7
O7 O 0.3203(3) 0.5621(4) 0.5752(3) 0.0526(13) Uani 0.646(7) 1 d . U P D 7
O8 O 0.3620(5) 0.4473(7) 0.6540(4) 0.075(2) Uani 0.646(7) 1 d . U P D 7
O9 O 0.3875(3) 0.6186(6) 0.6684(3) 0.086(2) Uani 0.646(7) 1 d . U P D 7
N4' N 0.3659(15) 0.5252(18) 0.6506(11) 0.065(3) Uani 0.354(7) 1 d D U P D 8
O7' O 0.3383(8) 0.6020(11) 0.6165(7) 0.085(3) Uani 0.354(7) 1 d D U P D 8
O8' O 0.3483(7) 0.4279(12) 0.6262(7) 0.065(3) Uani 0.354(7) 1 d . U P D 8
O9' O 0.4034(6) 0.5356(11) 0.7059(6) 0.083(3) Uani 0.354(7) 1 d . U P D 8
C4 C 0.41206(19) 0.2459(3) 0.13386(18) 0.0410(8) Uani 1 1 d . U . . .
H4 H 0.402387 0.224157 0.092163 0.049 Uiso 1 1 calc R U . . .
C4A C 0.5181(7) 0.3410(10) 0.7969(7) 0.206(4) Uani 1 1 d . U . . .
H4AA H 0.522219 0.396863 0.768913 0.248 Uiso 1 1 calc R U . . .
H4AB H 0.508459 0.376606 0.830217 0.248 Uiso 1 1 calc R U . . .
C4B C 0.3537(6) 0.0938(9) 0.3034(5) 0.160(3) Uani 1 1 d . U . . .
H4B1 H 0.373757 0.075512 0.273216 0.193 Uiso 1 1 calc R U . . .
H4B2 H 0.393236 0.103474 0.345049 0.193 Uiso 1 1 calc R U . . .
O5 O 0.31462(15) 0.3652(2) 0.03414(13) 0.0492(7) Uani 1 1 d . U . . .
N5 N 0.1908(3) 0.5262(4) 0.4085(3) 0.0743(12) Uani 1 1 d . U . . .
C5 C 0.3715(2) 0.3264(3) 0.14451(19) 0.0467(9) Uani 1 1 d . U . . .
O6 O 0.2567(2) 0.4084(3) 0.09545(17) 0.0798(11) Uani 1 1 d . U . . .
C6 C 0.3885(2) 0.3628(3) 0.2063(2) 0.0489(10) Uani 1 1 d . U . . .
H6 H 0.362220 0.418503 0.213249 0.059 Uiso 1 1 calc R U . . .
C7 C 0.4623(2) 0.3614(4) 0.3231(2) 0.0509(10) Uani 1 1 d . U . . .
C8 C 0.5081(2) 0.3175(3) 0.4337(2) 0.0478(9) Uani 1 1 d . U . . .
C9 C 0.5774(2) 0.3198(4) 0.4746(2) 0.0537(10) Uani 1 1 d . U . . .
H9 H 0.611699 0.303810 0.459588 0.064 Uiso 1 1 calc R U . . .
O10 O 0.19202(18) 0.4407(3) 0.43671(17) 0.0673(9) Uani 1 1 d . U . . .
C10 C 0.5985(2) 0.3461(4) 0.5399(2) 0.0590(11) Uani 1 1 d . U . . .
H10 H 0.646497 0.347048 0.567963 0.071 Uiso 1 1 calc R U . . .
O11 O 0.2273(2) 0.6037(4) 0.4378(3) 0.0992(14) Uani 1 1 d . U . . .
C11 C 0.5487(2) 0.3699(4) 0.5612(2) 0.0553(10) Uani 1 1 d . U . . .
H11 H 0.562745 0.386974 0.604292 0.066 Uiso 1 1 calc R U . . .
O12 O 0.1487(3) 0.5305(4) 0.3487(2) 0.1118(16) Uani 1 1 d . U . . .
C12 C 0.4764(2) 0.3695(3) 0.5199(2) 0.0478(9) Uani 1 1 d . U . . .
C13 C 0.4542(2) 0.3409(3) 0.45434(19) 0.0473(9) Uani 1 1 d . U . . .
C14 C 0.3795(2) 0.3384(4) 0.4156(2) 0.0542(11) Uani 1 1 d . U . . .
H14 H 0.362752 0.317843 0.372745 0.065 Uiso 1 1 calc R U . . .
C15 C 0.3330(2) 0.3650(4) 0.4399(2) 0.0540(11) Uani 1 1 d . U . . .
H15 H 0.284766 0.364359 0.412770 0.065 Uiso 1 1 calc R U . . .
C16 C 0.4226(2) 0.3959(3) 0.5409(2) 0.0499(10) Uani 1 1 d . U . . .
H16 H 0.436772 0.416268 0.583551 0.060 Uiso 1 1 calc R U . . .
C17 C 0.5071(2) 0.1046(3) 0.17618(17) 0.0393(8) Uani 1 1 d . U . . .
C18 C 0.51572(19) -0.0063(3) 0.09542(16) 0.0367(8) Uani 1 1 d . U . . .
C19 C 0.4834(2) -0.1040(3) 0.08243(19) 0.0447(9) Uani 1 1 d . U . . .
H19 H 0.442252 -0.115652 0.088499 0.054 Uiso 1 1 calc R U . . .
C20 C 0.5130(2) -0.1888(3) 0.0594(2) 0.0493(10) Uani 1 1 d . U . . .
H20 H 0.492142 -0.257116 0.051947 0.059 Uiso 1 1 calc R U . . .
C21 C 0.5718(2) -0.1705(3) 0.04807(19) 0.0456(9) Uani 1 1 d . U . . .
H21 H 0.589738 -0.225497 0.031342 0.055 Uiso 1 1 calc R U . . .
C22 C 0.6053(2) -0.0685(3) 0.06170(18) 0.0388(8) Uani 1 1 d . U . . .
C23 C 0.57738(19) 0.0156(3) 0.08691(17) 0.0356(8) Uani 1 1 d . U . . .
C24 C 0.6140(2) 0.1158(3) 0.1005(2) 0.0447(9) Uani 1 1 d . U . . .
H24 H 0.598101 0.172318 0.117980 0.054 Uiso 1 1 calc R U . . .
C25 C 0.6719(2) 0.1299(3) 0.0884(2) 0.0499(10) Uani 1 1 d . U . . .
H25 H 0.695033 0.196421 0.097970 0.060 Uiso 1 1 calc R U . . .
C26 C 0.6657(2) -0.0444(3) 0.05069(18) 0.0428(9) Uani 1 1 d . U . . .
H26 H 0.684099 -0.098957 0.034024 0.051 Uiso 1 1 calc R U . . .
C27 C 0.3082(2) 0.3700(4) 0.0909(2) 0.0543(10) Uani 1 1 d . U . . .
C28 C 0.2599(2) 0.4135(3) -0.0184(2) 0.0469(9) Uani 1 1 d . U . . .
C29 C 0.2159(2) 0.3510(4) -0.0672(2) 0.0596(12) Uani 1 1 d . U . . .
H29 H 0.220592 0.276011 -0.065067 0.072 Uiso 1 1 calc R U . . .
C30 C 0.1624(3) 0.4011(4) -0.1217(2) 0.0686(14) Uani 1 1 d . U . . .
H30 H 0.133200 0.358103 -0.155931 0.082 Uiso 1 1 calc R U . . .
C31 C 0.1528(2) 0.5083(4) -0.1253(2) 0.0599(12) Uani 1 1 d . U . . .
H31 H 0.115772 0.539034 -0.160506 0.072 Uiso 1 1 calc R U . . .
C32 C 0.1994(2) 0.5746(3) -0.07511(18) 0.0436(9) Uani 1 1 d . U . . .
C33 C 0.2546(2) 0.5281(3) -0.02066(18) 0.0434(9) Uani 1 1 d . U . . .
C34 C 0.3011(2) 0.5989(3) 0.0269(2) 0.0491(10) Uani 1 1 d . U . . .
H34 H 0.338723 0.570779 0.062648 0.059 Uiso 1 1 calc R U . . .
C35 C 0.2911(2) 0.7076(3) 0.02060(19) 0.0484(9) Uani 1 1 d . U . . .
H35 H 0.322215 0.752814 0.052449 0.058 Uiso 1 1 calc R U . . .
C36 C 0.1925(2) 0.6889(3) -0.07637(19) 0.0463(9) Uani 1 1 d . U . . .
H36 H 0.154920 0.720349 -0.110834 0.056 Uiso 1 1 calc R U . . .

loop_
_atom_site_aniso_label
_atom_site_aniso_U_11
_atom_site_aniso_U_22
_atom_site_aniso_U_33
_atom_site_aniso_U_23
_atom_site_aniso_U_13
_atom_site_aniso_U_12
Cu01 0.0397(3) 0.0435(3) 0.0568(3) -0.0076(2) 0.0224(2) -0.0059(2)
O1 0.0596(17) 0.0570(18) 0.0394(15) -0.0085(13) 0.0192(14) 0.0095(14)
O1A 0.173(5) 0.171(5) 0.175(5) -0.003(4) -0.014(4) -0.042(5)
O1B 0.116(4) 0.122(4) 0.091(3) -0.026(3) 0.019(3) -0.028(3)
O1C 0.200(7) 0.259(8) 0.187(6) 0.065(6) 0.078(6) 0.070(7)
O2C 0.188(7) 0.255(8) 0.171(7) 0.063(7) 0.109(7) 0.072(7)
C1C 0.201(7) 0.251(7) 0.181(6) 0.059(6) 0.090(6) 0.074(7)
C2C 0.199(7) 0.241(7) 0.170(6) 0.068(6) 0.095(6) 0.076(7)
C3C 0.205(8) 0.264(9) 0.194(8) 0.064(8) 0.081(8) 0.059(8)
C4C 0.207(8) 0.264(8) 0.194(7) 0.066(7) 0.072(7) 0.068(8)
O3C 0.218(7) 0.257(8) 0.192(6) 0.045(6) 0.087(6) 0.082(7)
O4C 0.199(7) 0.264(8) 0.195(6) 0.057(6) 0.082(6) 0.073(7)
C5C 0.188(7) 0.228(8) 0.163(6) 0.075(6) 0.101(6) 0.085(7)
C6C 0.192(7) 0.232(7) 0.176(6) 0.063(6) 0.091(5) 0.071(6)
C7C 0.200(7) 0.259(8) 0.187(6) 0.062(7) 0.075(6) 0.077(7)
C8C 0.188(7) 0.254(8) 0.175(6) 0.055(6) 0.090(6) 0.087(7)
O1D 0.149(8) 0.179(10) 0.213(11) 0.045(9) 0.061(7) 0.018(7)
C1D 0.144(8) 0.163(10) 0.199(11) 0.065(9) 0.070(8) 0.012(8)
C2D 0.135(9) 0.144(10) 0.179(11) 0.083(9) 0.080(8) 0.022(8)
O2D 0.149(9) 0.171(10) 0.210(11) 0.034(9) 0.054(9) 0.007(8)
C3D 0.142(8) 0.158(10) 0.200(11) 0.062(9) 0.070(8) 0.011(7)
C4D 0.144(9) 0.163(11) 0.207(12) 0.053(9) 0.066(9) 0.011(9)
O1E 0.183(9) 0.155(8) 0.293(11) -0.005(9) 0.162(10) -0.004(7)
C1E 0.182(10) 0.157(9) 0.291(12) -0.012(10) 0.162(11) -0.002(8)
C2E 0.186(11) 0.159(10) 0.293(12) -0.012(10) 0.161(11) 0.007(9)
O2E 0.179(8) 0.144(6) 0.294(10) -0.013(7) 0.163(9) 0.007(5)
C3E 0.171(9) 0.151(8) 0.287(11) -0.016(9) 0.174(9) 0.005(6)
C4E 0.179(9) 0.147(8) 0.294(11) -0.015(8) 0.164(9) 0.010(6)
N1 0.0400(18) 0.055(2) 0.056(2) -0.0163(16) 0.0180(17) -0.0074(15)
C1 0.046(2) 0.042(2) 0.041(2) -0.0083(16) 0.0166(18) 0.0014(17)
C1A 0.155(7) 0.197(8) 0.193(8) 0.022(6) 0.009(6) -0.037(6)
C1B 0.137(6) 0.155(6) 0.148(6) 0.008(5) 0.024(5) -0.041(5)
O2 0.101(3) 0.0453(18) 0.064(2) -0.0139(15) 0.043(2) 0.0064(18)
O2A 0.147(5) 0.153(5) 0.116(4) 0.016(4) -0.017(4) -0.025(4)
O2B 0.168(6) 0.162(6) 0.188(5) 0.015(5) 0.003(4) -0.054(5)
N2 0.0409(17) 0.0427(19) 0.0539(19) -0.0034(15) 0.0227(16) -0.0002(14)
C2 0.0349(18) 0.043(2) 0.0374(19) -0.0054(16) 0.0049(16) 0.0036(16)
C2A 0.142(6) 0.185(7) 0.165(7) 0.010(6) 0.001(6) -0.026(6)
C2B 0.125(6) 0.149(7) 0.182(6) 0.003(6) 0.019(5) -0.048(5)
O3 0.0324(12) 0.0430(14) 0.0314(12) -0.0054(11) 0.0063(11) 0.0095(11)
N3 0.0355(16) 0.0356(17) 0.0485(18) 0.0041(14) 0.0070(15) 0.0015(13)
C3 0.0318(17) 0.041(2) 0.0348(18) -0.0049(15) 0.0093(15) 0.0043(15)
C3A 0.177(7) 0.152(7) 0.151(7) 0.026(6) -0.013(6) -0.018(6)
C3B 0.135(5) 0.159(6) 0.166(6) 0.026(5) 0.034(4) -0.044(5)
O4 0.0556(18) 0.070(2) 0.0374(15) -0.0059(14) 0.0018(14) 0.0295(16)
N4 0.050(4) 0.055(4) 0.076(5) -0.019(4) 0.021(4) 0.003(3)
O7 0.046(2) 0.050(3) 0.064(3) -0.010(2) 0.025(2) -0.014(2)
O8 0.076(5) 0.066(5) 0.064(4) -0.003(4) 0.012(4) 0.011(4)
O9 0.065(4) 0.082(4) 0.096(5) -0.051(4) 0.020(3) -0.024(3)
N4' 0.055(5) 0.063(5) 0.078(6) -0.027(5) 0.028(5) -0.009(5)
O7' 0.092(7) 0.074(7) 0.093(7) -0.033(7) 0.041(6) -0.025(6)
O8' 0.053(5) 0.059(5) 0.081(6) -0.020(5) 0.027(5) -0.001(4)
O9' 0.057(5) 0.080(7) 0.090(7) -0.034(6) 0.009(5) -0.004(5)
C4 0.0403(19) 0.039(2) 0.0375(19) -0.0052(16) 0.0097(16) 0.0050(16)
C4A 0.192(6) 0.166(6) 0.182(6) 0.005(5) 0.001(5) -0.022(5)
C4B 0.143(6) 0.148(6) 0.148(6) 0.022(5) 0.018(5) -0.050(5)
O5 0.0504(16) 0.0471(16) 0.0420(15) 0.0055(12) 0.0112(13) 0.0138(13)
N5 0.072(3) 0.075(3) 0.088(3) 0.021(3) 0.045(3) 0.026(2)
C5 0.049(2) 0.040(2) 0.044(2) 0.0045(16) 0.0118(18) 0.0108(17)
O6 0.073(2) 0.101(3) 0.064(2) 0.0221(19) 0.028(2) 0.047(2)
C6 0.055(2) 0.042(2) 0.049(2) -0.0026(18) 0.021(2) 0.0132(18)
C7 0.054(2) 0.050(2) 0.048(2) -0.0114(19) 0.020(2) 0.0000(19)
C8 0.051(2) 0.045(2) 0.046(2) -0.0105(17) 0.0189(19) -0.0045(18)
C9 0.051(2) 0.057(3) 0.054(2) -0.011(2) 0.024(2) -0.002(2)
O10 0.061(2) 0.069(2) 0.076(2) 0.0222(18) 0.0323(19) 0.0099(17)
C10 0.044(2) 0.068(3) 0.057(3) -0.013(2) 0.013(2) -0.003(2)
O11 0.080(3) 0.090(3) 0.138(4) 0.007(3) 0.056(3) -0.007(2)
C11 0.047(2) 0.060(3) 0.051(2) -0.010(2) 0.013(2) 0.001(2)
O12 0.134(4) 0.121(4) 0.072(3) 0.032(3) 0.034(3) 0.049(3)
C12 0.047(2) 0.045(2) 0.050(2) -0.0133(18) 0.0193(19) -0.0054(18)
C13 0.051(2) 0.042(2) 0.042(2) -0.0094(17) 0.0123(18) -0.0030(18)
C14 0.048(2) 0.064(3) 0.046(2) -0.0175(19) 0.0149(19) -0.008(2)
C15 0.041(2) 0.063(3) 0.051(2) -0.018(2) 0.0116(19) -0.0063(19)
C16 0.051(2) 0.050(2) 0.048(2) -0.0111(19) 0.020(2) -0.0037(19)
C17 0.0330(18) 0.045(2) 0.0329(18) -0.0042(16) 0.0073(16) 0.0018(16)
C18 0.0333(17) 0.0381(19) 0.0308(17) -0.0024(14) 0.0056(15) 0.0071(15)
C19 0.0365(19) 0.047(2) 0.046(2) -0.0012(17) 0.0121(18) -0.0006(17)
C20 0.047(2) 0.039(2) 0.054(2) -0.0109(18) 0.0130(19) -0.0047(17)
C21 0.048(2) 0.036(2) 0.053(2) -0.0072(17) 0.0214(19) 0.0038(17)
C22 0.0372(18) 0.0353(19) 0.0387(18) -0.0014(15) 0.0107(16) 0.0030(15)
C23 0.0336(17) 0.0357(19) 0.0322(17) -0.0014(14) 0.0086(15) 0.0051(14)
C24 0.043(2) 0.037(2) 0.053(2) -0.0083(18) 0.0196(19) 0.0028(17)
C25 0.050(2) 0.040(2) 0.060(2) -0.0085(19) 0.023(2) -0.0058(18)
C26 0.043(2) 0.041(2) 0.043(2) -0.0030(16) 0.0168(18) 0.0082(17)
C27 0.058(2) 0.048(2) 0.049(2) 0.0041(19) 0.015(2) 0.018(2)
C28 0.043(2) 0.039(2) 0.046(2) 0.0025(17) 0.0063(18) 0.0060(17)
C29 0.055(3) 0.046(2) 0.060(3) -0.004(2) 0.006(2) -0.002(2)
C30 0.056(3) 0.059(3) 0.060(3) -0.014(2) -0.006(2) -0.008(2)
C31 0.048(2) 0.056(3) 0.047(2) -0.004(2) -0.008(2) -0.005(2)
C32 0.0360(19) 0.045(2) 0.0369(19) 0.0012(16) 0.0026(16) -0.0039(16)
C33 0.0358(19) 0.041(2) 0.040(2) 0.0005(16) 0.0029(16) -0.0004(16)
C34 0.040(2) 0.047(2) 0.041(2) -0.0013(17) -0.0025(17) 0.0052(17)
C35 0.039(2) 0.044(2) 0.044(2) -0.0041(17) -0.0005(17) 0.0007(17)
C36 0.0369(19) 0.048(2) 0.041(2) 0.0097(18) 0.0041(17) 0.0035(17)

loop_
_atom_type_symbol
_atom_type_description
_atom_type_scat_dispersion_real
_atom_type_scat_dispersion_imag
_atom_type_scat_source
C C 0.0041 0.0020 'International Tables Vol C Tables 4.2.6.8 and 6.1.1.4'
H H 0.0000 0.0000 'International Tables Vol C Tables 4.2.6.8 and 6.1.1.4'
N N 0.0079 0.0040 'International Tables Vol C Tables 4.2.6.8 and 6.1.1.4'
O O 0.0133 0.0072 'International Tables Vol C Tables 4.2.6.8 and 6.1.1.4'
Cu Cu 0.2977 1.4315 'International Tables Vol C Tables 4.2.6.8 and 6.1.1.4'

loop_
_geom_angle_atom_site_label_1
_geom_angle_atom_site_label_2
_geom_angle_atom_site_label_3
_geom_angle
_geom_angle_site_symmetry_1
_geom_angle_site_symmetry_3
_geom_angle_publ_flag
O7 Cu01 N1 92.92(17) . . ?
O8' Cu01 N1 92.0(4) . . ?
N1 Cu01 N2 178.31(14) . 4_566 ?
O7 Cu01 N3 154.82(18) . 2_545 ?
O8' Cu01 N3 95.9(4) . 2_545 ?
N1 Cu01 N3 86.24(14) . 2_545 ?
N2 Cu01 N3 93.72(13) 4_566 2_545 ?
O7 Cu01 O10 113.17(18) . . ?
O8' Cu01 O10 170.2(4) . . ?
N1 Cu01 O10 94.44(14) . . ?
N2 Cu01 O10 83.87(13) 4_566 . ?
N3 Cu01 O10 91.97(13) 2_545 . ?
C7 O1 C8 118.1(3) . . ?
C1A O1A C4A 115.0(12) . . ?
C1B O1B C4B 109.8(7) . . ?
C1C O1C C4C 106.9(9) . . ?
C3C O2C C2C 106.1(13) . . ?
O1C C1C C2C 111.4(16) . . ?
O1C C1C H1CA 109.4 . . ?
C2C C1C H1CA 109.4 . . ?
O1C C1C H1CB 109.4 . . ?
C2C C1C H1CB 109.4 . . ?
H1CA C1C H1CB 108.0 . . ?
O2C C2C C1C 119.7(14) . . ?
O2C C2C H2CA 107.4 . . ?
C1C C2C H2CA 107.4 . . ?
O2C C2C H2CB 107.4 . . ?
C1C C2C H2CB 107.4 . . ?
H2CA C2C H2CB 106.9 . . ?
O2C C3C C4C 117.6(17) . . ?
O2C C3C H3CA 107.9 . . ?
C4C C3C H3CA 107.9 . . ?
O2C C3C H3CB 107.9 . . ?
C4C C3C H3CB 107.9 . . ?
H3CA C3C H3CB 107.2 . . ?
O1C C4C C3C 114.0(17) . . ?
O1C C4C H4CA 108.8 . . ?
C3C C4C H4CA 108.8 . . ?
O1C C4C H4CB 108.8 . . ?
C3C C4C H4CB 108.8 . . ?
H4CA C4C H4CB 107.7 . . ?
C8C O3C C5C 111.8(10) . . ?
C6C O4C C7C 107.5(9) . . ?
O3C C5C C6C 110.9(13) . . ?
O3C C5C H5CA 109.5 . . ?
C6C C5C H5CA 109.5 . . ?
O3C C5C H5CB 109.5 . . ?
C6C C5C H5CB 109.5 . . ?
H5CA C5C H5CB 108.0 . . ?
O4C C6C C5C 117.4(12) . . ?
O4C C6C H6C1 108.0 . . ?
C5C C6C H6C1 108.0 . . ?
O4C C6C H6C2 108.0 . . ?
C5C C6C H6C2 108.0 . . ?
H6C1 C6C H6C2 107.2 . . ?
O4C C7C C8C 110.6(15) . . ?
O4C C7C H7C1 109.5 . . ?
C8C C7C H7C1 109.5 . . ?
O4C C7C H7C2 109.5 . . ?
C8C C7C H7C2 109.5 . . ?
H7C1 C7C H7C2 108.1 . . ?
O3C C8C C7C 96.0(14) . . ?
O3C C8C H8C1 112.6 . . ?
C7C C8C H8C1 112.6 . . ?
O3C C8C H8C2 112.6 . . ?
C7C C8C H8C2 112.6 . . ?
H8C1 C8C H8C2 110.1 . . ?
C2D O1D C1D 106.6(14) 3_656 . ?
C2D C1D O1D 98(2) . . ?
C2D C1D H1DA 112.2 . . ?
O1D C1D H1DA 112.2 . . ?
C2D C1D H1DB 112.2 . . ?
O1D C1D H1DB 112.2 . . ?
H1DA C1D H1DB 109.8 . . ?
O1D C2D C1D 114.9(16) 3_656 . ?
O1D C2D H2DA 108.5 3_656 . ?
C1D C2D H2DA 108.5 . . ?
O1D C2D H2DB 108.5 3_656 . ?
C1D C2D H2DB 108.5 . . ?
H2DA C2D H2DB 107.5 . . ?
O2D C3D C4D 110(2) . . ?
O2D C3D H3DA 109.6 . . ?
C4D C3D H3DA 109.6 . . ?
O2D C3D H3DB 109.6 . . ?
C4D C3D H3DB 109.6 . . ?
H3DA C3D H3DB 108.1 . . ?
O2D C4D C3D 96(2) 3_656 . ?
O2D C4D H4DA 112.5 3_656 . ?
C3D C4D H4DA 112.5 . . ?
O2D C4D H4DB 112.5 3_656 . ?
C3D C4D H4DB 112.5 . . ?
H4DA C4D H4DB 110.0 . . ?
O1E C1E C2E 109.3(10) . . ?
O1E C1E H1EA 109.8 . . ?
C2E C1E H1EA 109.8 . . ?
O1E C1E H1EB 109.8 . . ?
C2E C1E H1EB 109.8 . . ?
H1EA C1E H1EB 108.3 . . ?
O1E C2E C1E 109.2(10) 3_665 . ?
O1E C2E H2EA 109.8 3_665 . ?
C1E C2E H2EA 109.8 . . ?
O1E C2E H2EB 109.8 3_665 . ?
C1E C2E H2EB 109.8 . . ?
H2EA C2E H2EB 108.3 . . ?
O2E C3E C4E 105.1(11) 3_665 . ?
O2E C3E H3EA 110.7 3_665 . ?
C4E C3E H3EA 110.7 . . ?
O2E C3E H3EB 110.7 3_665 . ?
C4E C3E H3EB 110.7 . . ?
H3EA C3E H3EB 108.8 . . ?
O2E C4E C3E 109.8(9) . . ?
O2E C4E H4EA 109.7 . . ?
C3E C4E H4EA 109.7 . . ?
O2E C4E H4EB 109.7 . . ?
C3E C4E H4EB 109.7 . . ?
H4EA C4E H4EB 108.2 . . ?
C16 N1 C15 117.7(4) . . ?
C16 N1 Cu01 124.3(3) . . ?
C15 N1 Cu01 117.9(3) . . ?
C6 C1 C2 120.1(4) . . ?
C6 C1 C7 118.3(4) . . ?
C2 C1 C7 121.6(4) . . ?
O1A C1A C2A 115.9(13) . . ?
O1A C1A H1AA 108.3 . . ?
C2A C1A H1AA 108.3 . . ?
O1A C1A H1AB 108.3 . . ?
C2A C1A H1AB 108.3 . . ?
H1AA C1A H1AB 107.4 . . ?
O1B C1B C2B 116.3(8) . . ?
O1B C1B H1B1 108.2 . . ?
C2B C1B H1B1 108.2 . . ?
O1B C1B H1B2 108.2 . . ?
C2B C1B H1B2 108.2 . . ?
H1B1 C1B H1B2 107.4 . . ?
C3A O2A C2A 106.1(8) . . ?
C3B O2B C2B 115.3(9) . . ?
C26 N2 C25 117.9(3) . . ?
C26 N2 Cu01 119.8(3) . 4_665 ?
C25 N2 Cu01 122.1(3) . 4_665 ?
C3 C2 C1 119.8(4) . . ?
C3 C2 H2 120.1 . . ?
C1 C2 H2 120.1 . . ?
O2A C2A C1A 111.3(11) . . ?
O2A C2A H2AA 109.4 . . ?
C1A C2A H2AA 109.4 . . ?
O2A C2A H2AB 109.4 . . ?
C1A C2A H2AB 109.4 . . ?
H2AA C2A H2AB 108.0 . . ?
O2B C2B C1B 112.4(9) . . ?
O2B C2B H2B1 109.1 . . ?
C1B C2B H2B1 109.1 . . ?
O2B C2B H2B2 109.1 . . ?
C1B C2B H2B2 109.1 . . ?
H2B1 C2B H2B2 107.9 . . ?
C17 O3 C18 118.1(3) . . ?
C36 N3 C35 119.0(3) . . ?
C36 N3 Cu01 122.1(3) . 2 ?
C35 N3 Cu01 118.9(3) . 2 ?
C2 C3 C4 120.0(3) . . ?
C2 C3 C17 118.9(3) . . ?
C4 C3 C17 121.0(3) . . ?
O2A C3A C4A 107.4(12) . . ?
O2A C3A H3AA 110.2 . . ?
C4A C3A H3AA 110.2 . . ?
O2A C3A H3AB 110.2 . . ?
C4A C3A H3AB 110.2 . . ?
H3AA C3A H3AB 108.5 . . ?
O2B C3B C4B 110.5(9) . . ?
O2B C3B H3B1 109.5 . . ?
C4B C3B H3B1 109.5 . . ?
O2B C3B H3B2 109.5 . . ?
C4B C3B H3B2 109.5 . . ?
H3B1 C3B H3B2 108.1 . . ?
O9 N4 O7 117.3(11) . . ?
O9 N4 O8 121.4(11) . . ?
O7 N4 O8 121.3(12) . . ?
N4 O7 Cu01 106.0(7) . . ?
O9' N4' O7' 122(2) . . ?
O9' N4' O8' 119.8(17) . . ?
O7' N4' O8' 118(2) . . ?
N4' O8' Cu01 115.9(13) . . ?
C5 C4 C3 119.8(3) . . ?
C5 C4 H4 120.1 . . ?
C3 C4 H4 120.1 . . ?
O1A C4A C3A 114.1(12) . . ?
O1A C4A H4AA 108.7 . . ?
C3A C4A H4AA 108.7 . . ?
O1A C4A H4AB 108.7 . . ?
C3A C4A H4AB 108.7 . . ?
H4AA C4A H4AB 107.6 . . ?
C3B C4B O1B 118.2(10) . . ?
C3B C4B H4B1 107.8 . . ?
O1B C4B H4B1 107.8 . . ?
C3B C4B H4B2 107.8 . . ?
O1B C4B H4B2 107.8 . . ?
H4B1 C4B H4B2 107.1 . . ?
C27 O5 C28 115.9(3) . . ?
O11 N5 O10 120.4(5) . . ?
O11 N5 O12 122.7(5) . . ?
O10 N5 O12 116.9(6) . . ?
C6 C5 C4 120.0(4) . . ?
C6 C5 C27 119.4(4) . . ?
C4 C5 C27 120.5(4) . . ?
C1 C6 C5 120.1(4) . . ?
C1 C6 H6 119.9 . . ?
C5 C6 H6 119.9 . . ?
O2 C7 O1 124.7(4) . . ?
O2 C7 C1 122.6(4) . . ?
O1 C7 C1 112.7(4) . . ?
C9 C8 O1 118.3(4) . . ?
C9 C8 C13 121.6(4) . . ?
O1 C8 C13 120.0(4) . . ?
C8 C9 C10 120.7(4) . . ?
C8 C9 H9 119.7 . . ?
C10 C9 H9 119.7 . . ?
N5 O10 Cu01 117.1(4) . . ?
C11 C10 C9 119.4(4) . . ?
C11 C10 H10 120.3 . . ?
C9 C10 H10 120.3 . . ?
C10 C11 C12 121.4(4) . . ?
C10 C11 H11 119.3 . . ?
C12 C11 H11 119.3 . . ?
C11 C12 C13 119.9(4) . . ?
C11 C12 C16 122.7(4) . . ?
C13 C12 C16 117.4(4) . . ?
C8 C13 C12 117.0(4) . . ?
C8 C13 C14 126.2(4) . . ?
C12 C13 C14 116.8(4) . . ?
C15 C14 C13 121.2(4) . . ?
C15 C14 H14 119.4 . . ?
C13 C14 H14 119.4 . . ?
C14 C15 N1 122.7(4) . . ?
C14 C15 H15 118.7 . . ?
N1 C15 H15 118.7 . . ?
N1 C16 C12 124.1(4) . . ?
N1 C16 H16 117.9 . . ?
C12 C16 H16 117.9 . . ?
O4 C17 O3 123.6(3) . . ?
O4 C17 C3 125.7(3) . . ?
O3 C17 C3 110.7(3) . . ?
C19 C18 C23 122.7(3) . . ?
C19 C18 O3 119.3(3) . . ?
C23 C18 O3 117.8(3) . . ?
C18 C19 C20 119.3(4) . . ?
C18 C19 H19 120.4 . . ?
C20 C19 H19 120.4 . . ?
C21 C20 C19 120.4(4) . . ?
C21 C20 H20 119.8 . . ?
C19 C20 H20 119.8 . . ?
C20 C21 C22 120.1(4) . . ?
C20 C21 H21 120.0 . . ?
C22 C21 H21 120.0 . . ?
C21 C22 C26 122.8(3) . . ?
C21 C22 C23 119.8(3) . . ?
C26 C22 C23 117.4(3) . . ?
C18 C23 C24 125.1(3) . . ?
C18 C23 C22 117.7(3) . . ?
C24 C23 C22 117.1(3) . . ?
C25 C24 C23 120.4(4) . . ?
C25 C24 H24 119.8 . . ?
C23 C24 H24 119.8 . . ?
C24 C25 N2 122.8(4) . . ?
C24 C25 H25 118.6 . . ?
N2 C25 H25 118.6 . . ?
N2 C26 C22 124.3(3) . . ?
N2 C26 H26 117.8 . . ?
C22 C26 H26 117.8 . . ?
O6 C27 O5 122.8(4) . . ?
O6 C27 C5 125.4(4) . . ?
O5 C27 C5 111.8(4) . . ?
C29 C28 O5 119.6(4) . . ?
C29 C28 C33 121.6(4) . . ?
O5 C28 C33 118.7(4) . . ?
C28 C29 C30 119.3(4) . . ?
C28 C29 H29 120.4 . . ?
C30 C29 H29 120.4 . . ?
C31 C30 C29 121.8(4) . . ?
C31 C30 H30 119.1 . . ?
C29 C30 H30 119.1 . . ?
C30 C31 C32 119.4(4) . . ?
C30 C31 H31 120.3 . . ?
C32 C31 H31 120.3 . . ?
C31 C32 C33 120.5(4) . . ?
C31 C32 C36 122.1(4) . . ?
C33 C32 C36 117.3(4) . . ?
C32 C33 C34 117.9(4) . . ?
C32 C33 C28 117.3(4) . . ?
C34 C33 C28 124.8(4) . . ?
C35 C34 C33 120.4(4) . . ?
C35 C34 H34 119.8 . . ?
C33 C34 H34 119.8 . . ?
C34 C35 N3 121.9(4) . . ?
C34 C35 H35 119.0 . . ?
N3 C35 H35 119.0 . . ?
N3 C36 C32 123.4(4) . . ?
N3 C36 H36 118.3 . . ?
C32 C36 H36 118.3 . . ?

loop_
_geom_bond_atom_site_label_1
_geom_bond_atom_site_label_2
_geom_bond_distance
_geom_bond_site_symmetry_2
_geom_bond_publ_flag
Cu01 O7 1.996(5) . ?
Cu01 O8' 2.003(14) . ?
Cu01 N1 2.016(3) . ?
Cu01 N2 2.029(3) 4_566 ?
Cu01 N3 2.096(3) 2_545 ?
Cu01 O10 2.206(4) . ?
O1 C7 1.352(5) . ?
O1 C8 1.410(5) . ?
O1A C1A 1.252(14) . ?
O1A C4A 1.308(14) . ?
O1B C1B 1.380(10) . ?
O1B C4B 1.422(11) . ?
O1C C1C 1.451(10) . ?
O1C C4C 1.469(10) . ?
O2C C3C 1.432(10) . ?
O2C C2C 1.461(10) . ?
C1C C2C 1.534(10) . ?
C1C H1CA 0.9700 . ?
C1C H1CB 0.9700 . ?
C2C H2CA 0.9700 . ?
C2C H2CB 0.9700 . ?
C3C C4C 1.534(10) . ?
C3C H3CA 0.9700 . ?
C3C H3CB 0.9700 . ?
C4C H4CA 0.9700 . ?
C4C H4CB 0.9700 . ?
O3C C8C 1.422(9) . ?
O3C C5C 1.427(9) . ?
O4C C6C 1.418(9) . ?
O4C C7C 1.471(9) . ?
C5C C6C 1.62(3) . ?
C5C H5CA 0.9700 . ?
C5C H5CB 0.9700 . ?
C6C H6C1 0.9700 . ?
C6C H6C2 0.9700 . ?
C7C C8C 1.486(10) . ?
C7C H7C1 0.9700 . ?
C7C H7C2 0.9700 . ?
C8C H8C1 0.9700 . ?
C8C H8C2 0.9700 . ?
O1D C2D 1.422(9) 3_656 ?
O1D C1D 1.62(3) . ?
C1D C2D 1.49(3) . ?
C1D H1DA 0.9700 . ?
C1D H1DB 0.9700 . ?
C2D H2DA 0.9700 . ?
C2D H2DB 0.9700 . ?
O2D C3D 1.43(3) . ?
O2D C4D 1.49(3) 3_656 ?
C3D C4D 1.51(5) . ?
C3D H3DA 0.9700 . ?
C3D H3DB 0.9700 . ?
C4D H4DA 0.9700 . ?
C4D H4DB 0.9700 . ?
O1E C1E 1.442(10) . ?
O1E C2E 1.443(10) 3_665 ?
C1E C2E 1.518(10) . ?
C1E H1EA 0.9700 . ?
C1E H1EB 0.9700 . ?
C2E H2EA 0.9700 . ?
C2E H2EB 0.9700 . ?
O2E C4E 1.422(14) . ?
O2E C3E 1.468(9) 3_665 ?
C3E C4E 1.563(17) . ?
C3E H3EA 0.9700 . ?
C3E H3EB 0.9700 . ?
C4E H4EA 0.9700 . ?
C4E H4EB 0.9700 . ?
N1 C16 1.317(5) . ?
N1 C15 1.385(5) . ?
C1 C6 1.379(6) . ?
C1 C2 1.387(5) . ?
C1 C7 1.491(5) . ?
C1A C2A 1.487(15) . ?
C1A H1AA 0.9700 . ?
C1A H1AB 0.9700 . ?
C1B C2B 1.461(8) . ?
C1B H1B1 0.9700 . ?
C1B H1B2 0.9700 . ?
O2 C7 1.214(5) . ?
O2A C3A 1.412(13) . ?
O2A C2A 1.433(12) . ?
O2B C3B 1.349(11) . ?
O2B C2B 1.433(12) . ?
N2 C26 1.314(5) . ?
N2 C25 1.372(5) . ?
C2 C3 1.384(5) . ?
C2 H2 0.9300 . ?
C2A H2AA 0.9700 . ?
C2A H2AB 0.9700 . ?
C2B H2B1 0.9700 . ?
C2B H2B2 0.9700 . ?
O3 C17 1.354(4) . ?
O3 C18 1.405(4) . ?
N3 C36 1.315(5) . ?
N3 C35 1.373(5) . ?
C3 C4 1.389(5) . ?
C3 C17 1.485(5) . ?
C3A C4A 1.476(14) . ?
C3A H3AA 0.9700 . ?
C3A H3AB 0.9700 . ?
C3B C4B 1.401(12) . ?
C3B H3B1 0.9700 . ?
C3B H3B2 0.9700 . ?
O4 C17 1.195(5) . ?
N4 O9 1.240(14) . ?
N4 O7 1.242(12) . ?
N4 O8 1.249(15) . ?
N4' O9' 1.18(2) . ?
N4' O7' 1.210(10) . ?
N4' O8' 1.31(3) . ?
C4 C5 1.386(5) . ?
C4 H4 0.9300 . ?
C4A H4AA 0.9700 . ?
C4A H4AB 0.9700 . ?
C4B H4B1 0.9700 . ?
C4B H4B2 0.9700 . ?
O5 C27 1.362(5) . ?
O5 C28 1.395(5) . ?
N5 O11 1.229(6) . ?
N5 O10 1.233(6) . ?
N5 O12 1.281(6) . ?
C5 C6 1.384(6) . ?
C5 C27 1.474(6) . ?
O6 C27 1.211(5) . ?
C6 H6 0.9300 . ?
C8 C9 1.346(6) . ?
C8 C13 1.412(6) . ?
C9 C10 1.410(6) . ?
C9 H9 0.9300 . ?
C10 C11 1.345(6) . ?
C10 H10 0.9300 . ?
C11 C12 1.396(6) . ?
C11 H11 0.9300 . ?
C12 C13 1.420(6) . ?
C12 C16 1.424(6) . ?
C13 C14 1.425(6) . ?
C14 C15 1.337(6) . ?
C14 H14 0.9300 . ?
C15 H15 0.9300 . ?
C16 H16 0.9300 . ?
C18 C19 1.350(5) . ?
C18 C23 1.396(5) . ?
C19 C20 1.421(6) . ?
C19 H19 0.9300 . ?
C20 C21 1.365(6) . ?
C20 H20 0.9300 . ?
C21 C22 1.407(5) . ?
C21 H21 0.9300 . ?
C22 C26 1.408(5) . ?
C22 C23 1.423(5) . ?
C23 C24 1.415(5) . ?
C24 C25 1.350(6) . ?
C24 H24 0.9300 . ?
C25 H25 0.9300 . ?
C26 H26 0.9300 . ?
C28 C29 1.350(6) . ?
C28 C33 1.417(5) . ?
C29 C30 1.418(7) . ?
C29 H29 0.9300 . ?
C30 C31 1.335(7) . ?
C30 H30 0.9300 . ?
C31 C32 1.412(6) . ?
C31 H31 0.9300 . ?
C32 C33 1.413(5) . ?
C32 C36 1.417(6) . ?
C33 C34 1.414(6) . ?
C34 C35 1.355(6) . ?
C34 H34 0.9300 . ?
C35 H35 0.9300 . ?
C36 H36 0.9300 . ?
